data_4340532
loop_
_publ_author_name
'Fischer, Andreas'
'Ekl\"of, Daniel'
'Benson, Daryn E.'
'Wu, Yang'
'Scheidt, Ernst-Wilhelm'
'Scherer, Wolfgang'
'H\"aussermann, Ulrich'

_publ_section_title
;
 Synthesis, Structure, and Properties of the Electron-Poor II-V
 Semiconductor ZnAs.
;
_journal_issue 16
_journal_name_full 'Inorganic chemistry'
_journal_page_first 8691
_journal_page_last 8699
_journal_paper_doi 10.1021/ic501308q
_journal_volume 53
_journal_year 2014
_chemical_compound_source 'see text'
_chemical_formula_moiety 'As Zn'
_chemical_formula_sum 'As Zn'
_chemical_formula_weight 140.3
_chemical_name_common 'zinc monoarsenide'
_chemical_name_systematic ' ?'
_space_group_IT_number 61
_symmetry_cell_setting orthorhombic
_symmetry_Int_Tables_number 61
_symmetry_space_group_name_Hall '-P 2ac 2ab'
_symmetry_space_group_name_H-M 'P b c a'
_cell_angle_alpha 90
_cell_angle_beta 90
_cell_angle_gamma 90
_cell_formula_units_Z 8
_cell_length_a 5.67310(10)
_cell_length_b 7.2754(2)
_cell_length_c 7.5572(2)
_cell_measurement_reflns_used 8545
_cell_measurement_temperature 300(2)
_cell_measurement_theta_max 60.912
_cell_measurement_theta_min 7.088
_cell_volume 311.916(13)
_computing_cell_refinement 'APEX2 (Bruker AXS, 2009)'
_computing_data_collection 'APEX2 (Bruker AXS, 2009)'
_computing_data_reduction 'APEX2 (Bruker AXS, 2009)'
_diffrn_ambient_temperature 300
_diffrn_detector 'CCD plate'
_diffrn_detector_area_resol_mean 66.7
_diffrn_measured_fraction_theta_full 0.98
_diffrn_measured_fraction_theta_max 0.95
_diffrn_measurement_device_type 'SMART APEX 2 CCD (Bruker)'
_diffrn_measurement_method omega-scans
_diffrn_radiation_monochromator 'montel multilayer optic (Incoatec)'
_diffrn_radiation_probe x-ray
_diffrn_radiation_source 'X-ray tube'
_diffrn_radiation_type 'Ag K\a'
_diffrn_radiation_wavelength 0.56087
_diffrn_reflns_av_R_equivalents 0.0417
_diffrn_reflns_av_unetI/netI 0.0167
_diffrn_reflns_limit_h_max 10
_diffrn_reflns_limit_h_min -10
_diffrn_reflns_limit_k_max 13
_diffrn_reflns_limit_k_min -12
_diffrn_reflns_limit_l_max 13
_diffrn_reflns_limit_l_min -13
_diffrn_reflns_number 15257
_diffrn_reflns_theta_full 30.09
_diffrn_reflns_theta_max 30.6
_diffrn_reflns_theta_min 4.18
_diffrn_source 'MicroFocus IuS (Incoatec)'
_diffrn_source_current 60mA
_diffrn_source_voltage 50keV
_exptl_absorpt_coefficient_mu 18.979
_exptl_absorpt_correction_T_max 0.6212
_exptl_absorpt_correction_T_min 0.3671
_exptl_absorpt_correction_type numerical
_exptl_absorpt_process_details 'SADABS-2008/1-Bruker AXS, Karlsruhe 2009'
_exptl_crystal_colour grey
_exptl_crystal_density_diffrn 5.9734
_exptl_crystal_density_method 'Not Measured'
_exptl_crystal_description block
_exptl_crystal_F_000 504
_exptl_crystal_size_max 0.074
_exptl_crystal_size_mid 0.058
_exptl_crystal_size_min 0.041
_refine_diff_density_max 0.75
_refine_diff_density_min -0.69
_refine_ls_extinction_coef 580(150)
_refine_ls_extinction_method 'B-C type 2 (Becker & Coppens, 1974)'
_refine_ls_goodness_of_fit_gt 1.36
_refine_ls_goodness_of_fit_ref 1.36
_refine_ls_number_constraints 0
_refine_ls_number_parameters 20
_refine_ls_number_reflns 843
_refine_ls_number_restraints 0
_refine_ls_R_factor_all 0.0158
_refine_ls_R_factor_gt 0.0158
_refine_ls_shift/su_max 0.0009
_refine_ls_shift/su_mean 0.0002
_refine_ls_structure_factor_coef F
_refine_ls_weighting_details w=1/(\s^2^(F)+0.0001F^2^)
_refine_ls_weighting_scheme sigma
_refine_ls_wR_factor_gt 0.0218
_refine_ls_wR_factor_ref 0.0218
_reflns_number_gt 843
_reflns_number_total 930
_reflns_threshold_expression I>3\s(I)
_cod_data_source_file ic501308q_si_003.cif
_cod_data_source_block I
_cod_depositor_comments
;
The following automatic conversions were performed:

'_diffrn_radiation_probe' value 'X-ray' changed to 'x-ray' according
to
/usr/data/users/saulius/crontab/automatic-downloads/rss-feeds/ACS/lib/dictionaries/cif_core.dic
dictionary named 'cif_core.dic' version 2.4.2 from 2011-04-26.

Automatic conversion script
Id: cif_fix_values 2281 2013-09-26 08:29:07Z andrius 

 Adding full bibliography for 4340531--4340532.cif.
;
_cod_original_sg_symbol_Hall '-P 2ac 2ab '
_cod_database_code 4340532

loop_
_space_group_symop_id
_space_group_symop_operation_xyz
1 x,y,z
2 -x+1/2,-y,z+1/2
3 -x,y+1/2,-z+1/2
4 x+1/2,-y+1/2,-z
5 -x,-y,-z
6 x+1/2,y,-z+1/2
7 x,-y+1/2,z+1/2
8 -x+1/2,y+1/2,z

loop_
_atom_site_label
_atom_site_type_symbol
_atom_site_fract_x
_atom_site_fract_y
_atom_site_fract_z
_atom_site_adp_type
_atom_site_U_iso_or_equiv
_atom_site_site_symmetry_multiplicity
_atom_site_occupancy
_atom_site_calc_flag
As1 As 0.13820(3) 0.072686(19) 0.10084(2) Uani 0.00920(5) 8 1 d
Zn1 Zn 0.54145(3) 0.62021(3) 0.63546(3) Uani 0.01443(6) 8 1 d

loop_
_atom_site_aniso_label
_atom_site_aniso_type_symbol
_atom_site_aniso_U_11
_atom_site_aniso_U_22
_atom_site_aniso_U_33
_atom_site_aniso_U_12
_atom_site_aniso_U_13
_atom_site_aniso_U_23
As1 As 0.00885(8) 0.00883(9) 0.00991(9) 0.00011(4) 0.00014(4) -0.00004(4)
Zn1 Zn 0.01654(11) 0.01256(10) 0.01419(10) 0.00234(6) 0.00115(6) 0.00158(6)

loop_
_atom_type_symbol
_atom_type_scat_dispersion_real
_atom_type_scat_dispersion_imag
_atom_type_scat_source
As 0.2758 1.3314 'International Tables Vol C tables 4.2.6.8 and 6.1.1.1'
Zn 0.3242 0.9375 'International Tables Vol C tables 4.2.6.8 and 6.1.1.1'

loop_
_geom_angle_atom_site_label_1
_geom_angle_atom_site_label_2
_geom_angle_atom_site_label_3
_geom_angle_site_symmetry_1
_geom_angle_site_symmetry_3
_geom_angle
As1 As1 As1 5_555 6_455 83.399(6)
As1 As1 As1 5_555 6_555 153.607(7)
As1 As1 Zn1 5_555 2_564 101.185(8)
As1 As1 Zn1 5_555 3_645 94.535(8)
As1 As1 Zn1 5_555 4_456 96.551(8)
As1 As1 Zn1 5_555 5_666 165.875(7)
As1 As1 Zn1 5_555 6_445 39.798(5)
As1 As1 Zn1 5_555 7_454 44.237(5)
As1 As1 Zn1 5_555 7_554 112.453(8)
As1 As1 Zn1 5_555 8_544 42.445(5)
As1 As1 As1 6_455 6_555 103.044(5)
As1 As1 Zn1 6_455 2_564 67.109(6)
As1 As1 Zn1 6_455 3_645 170.215(7)
As1 As1 Zn1 6_455 4_456 48.066(6)
As1 As1 Zn1 6_455 5_666 92.990(5)
As1 As1 Zn1 6_455 6_445 100.372(5)
As1 As1 Zn1 6_455 7_454 40.036(4)
As1 As1 Zn1 6_455 7_554 127.141(7)
As1 As1 Zn1 6_455 8_544 112.213(6)
As1 As1 Zn1 6_555 2_564 104.901(7)
As1 As1 Zn1 6_555 3_645 83.039(6)
As1 As1 Zn1 6_555 4_456 71.074(6)
As1 As1 Zn1 6_555 5_666 40.512(4)
As1 As1 Zn1 6_555 6_445 114.020(5)
As1 As1 Zn1 6_555 7_454 132.612(6)
As1 As1 Zn1 6_555 7_554 43.572(5)
As1 As1 Zn1 6_555 8_544 144.283(6)
Zn1 As1 Zn1 2_564 3_645 104.099(8)
Zn1 As1 Zn1 2_564 4_456 109.452(9)
Zn1 As1 Zn1 2_564 5_666 64.959(6)
Zn1 As1 Zn1 2_564 6_445 140.983(8)
Zn1 As1 Zn1 2_564 7_454 87.580(7)
Zn1 As1 Zn1 2_564 7_554 144.162(9)
Zn1 As1 Zn1 2_564 8_544 84.369(7)
Zn1 As1 Zn1 3_645 4_456 141.699(9)
Zn1 As1 Zn1 3_645 5_666 86.711(7)
Zn1 As1 Zn1 3_645 6_445 83.789(6)
Zn1 As1 Zn1 3_645 7_454 138.772(8)
Zn1 As1 Zn1 3_645 7_554 62.467(7)
Zn1 As1 Zn1 3_645 8_544 61.257(6)
Zn1 As1 Zn1 4_456 5_666 91.057(7)
Zn1 As1 Zn1 4_456 6_445 81.717(7)
Zn1 As1 Zn1 4_456 7_454 61.721(6)
Zn1 As1 Zn1 4_456 7_554 79.434(7)
Zn1 As1 Zn1 4_456 8_544 138.996(8)
Zn1 As1 Zn1 5_666 6_445 153.963(6)
Zn1 As1 Zn1 5_666 7_454 132.944(6)
Zn1 As1 Zn1 5_666 7_554 80.595(6)
Zn1 As1 Zn1 5_666 8_544 128.897(6)
Zn1 As1 Zn1 6_445 7_454 64.391(5)
Zn1 As1 Zn1 6_445 7_554 73.510(6)
Zn1 As1 Zn1 6_445 8_544 65.824(5)
Zn1 As1 Zn1 7_454 7_554 125.170(7)
Zn1 As1 Zn1 7_454 8_544 81.296(5)
Zn1 As1 Zn1 7_554 8_544 112.135(7)
As1 Zn1 As1 2_565 3_655 109.864(9)
As1 Zn1 As1 2_565 4_556 133.104(10)
As1 Zn1 As1 2_565 5_666 72.379(6)
As1 Zn1 As1 2_565 6_565 39.017(5)
As1 Zn1 As1 2_565 7_555 96.341(8)
As1 Zn1 As1 2_565 7_655 135.913(8)
As1 Zn1 As1 2_565 8_556 94.129(7)
As1 Zn1 Zn1 2_565 3_646 143.973(8)
As1 Zn1 Zn1 2_565 3_656 35.509(5)
As1 Zn1 Zn1 2_565 4_466 38.851(5)
As1 Zn1 Zn1 2_565 4_566 79.055(7)
As1 Zn1 Zn1 2_565 5_666 115.376(9)
As1 Zn1 Zn1 2_565 6_456 72.718(7)
As1 Zn1 Zn1 2_565 6_556 114.045(8)
As1 Zn1 Zn1 2_565 7_564 60.052(6)
As1 Zn1 Zn1 2_565 7_565 71.959(6)
As1 Zn1 As1 3_655 4_556 108.854(9)
As1 Zn1 As1 3_655 5_666 96.558(7)
As1 Zn1 As1 3_655 6_565 71.749(6)
As1 Zn1 As1 3_655 7_555 117.533(9)
As1 Zn1 As1 3_655 7_655 41.228(5)
As1 Zn1 As1 3_655 8_556 147.921(8)
As1 Zn1 Zn1 3_655 3_646 104.939(7)
As1 Zn1 Zn1 3_655 3_656 119.935(7)
As1 Zn1 Zn1 3_655 4_466 102.154(7)
As1 Zn1 Zn1 3_655 4_566 37.050(5)
As1 Zn1 Zn1 3_655 5_666 61.015(7)
As1 Zn1 Zn1 3_655 6_456 164.825(9)
As1 Zn1 Zn1 3_655 6_556 76.025(7)
As1 Zn1 Zn1 3_655 7_564 55.867(6)
As1 Zn1 Zn1 3_655 7_565 132.950(8)
As1 Zn1 As1 4_556 5_666 77.906(7)
As1 Zn1 As1 4_556 6_565 146.406(8)
As1 Zn1 As1 4_556 7_555 88.362(8)
As1 Zn1 As1 4_556 7_655 68.889(6)
As1 Zn1 As1 4_556 8_556 41.004(5)
As1 Zn1 Zn1 4_556 3_646 35.039(5)
As1 Zn1 Zn1 4_556 3_656 100.882(7)
As1 Zn1 Zn1 4_556 4_466 146.549(8)
As1 Zn1 Zn1 4_556 4_566 121.391(8)
As1 Zn1 Zn1 4_556 5_666 106.007(9)
As1 Zn1 Zn1 4_556 6_456 76.818(7)
As1 Zn1 Zn1 4_556 6_556 52.911(6)
As1 Zn1 Zn1 4_556 7_564 164.711(8)
As1 Zn1 Zn1 4_556 7_565 62.460(6)
As1 Zn1 As1 5_666 6_565 68.801(5)
As1 Zn1 As1 5_666 7_555 145.836(8)
As1 Zn1 As1 5_666 7_655 78.818(5)
As1 Zn1 As1 5_666 8_556 70.102(5)
As1 Zn1 Zn1 5_666 3_646 112.919(6)
As1 Zn1 Zn1 5_666 3_656 40.988(4)
As1 Zn1 Zn1 5_666 4_466 111.115(6)
As1 Zn1 Zn1 5_666 4_566 67.651(5)
As1 Zn1 Zn1 5_666 5_666 157.468(9)
As1 Zn1 Zn1 5_666 6_456 98.422(7)
As1 Zn1 Zn1 5_666 6_556 42.323(5)
As1 Zn1 Zn1 5_666 7_564 102.932(6)
As1 Zn1 Zn1 5_666 7_565 37.422(4)
As1 Zn1 As1 6_565 7_555 121.997(7)
As1 Zn1 As1 6_565 7_655 99.498(6)
As1 Zn1 As1 6_565 8_556 124.965(6)
As1 Zn1 Zn1 6_565 3_646 176.562(7)
As1 Zn1 Zn1 6_565 3_656 55.818(5)
As1 Zn1 Zn1 6_565 4_466 56.451(5)
As1 Zn1 Zn1 6_565 4_566 40.573(4)
As1 Zn1 Zn1 6_565 5_666 103.188(8)
As1 Zn1 Zn1 6_565 6_456 111.688(7)
As1 Zn1 Zn1 6_565 6_556 97.008(6)
As1 Zn1 Zn1 6_565 7_564 35.824(4)
As1 Zn1 Zn1 6_565 7_565 91.902(6)
As1 Zn1 As1 7_555 7_655 125.170(7)
As1 Zn1 As1 7_555 8_556 78.974(6)
As1 Zn1 Zn1 7_555 3_646 58.417(5)
As1 Zn1 Zn1 7_555 3_656 114.192(7)
As1 Zn1 Zn1 7_555 4_466 65.917(6)
As1 Zn1 Zn1 7_555 4_566 143.379(8)
As1 Zn1 Zn1 7_555 5_666 56.519(6)
As1 Zn1 Zn1 7_555 6_456 47.655(6)
As1 Zn1 Zn1 7_555 6_556 140.777(8)
As1 Zn1 Zn1 7_555 7_564 98.389(7)
As1 Zn1 Zn1 7_555 7_565 108.630(7)
As1 Zn1 As1 7_655 8_556 106.709(6)
As1 Zn1 Zn1 7_655 3_646 78.151(5)
As1 Zn1 Zn1 7_655 3_656 118.674(6)
As1 Zn1 Zn1 7_655 4_466 143.345(7)
As1 Zn1 Zn1 7_655 4_566 59.158(5)
As1 Zn1 Zn1 7_655 5_666 81.998(7)
As1 Zn1 Zn1 7_655 6_456 145.447(7)
As1 Zn1 Zn1 7_655 6_556 41.461(5)
As1 Zn1 Zn1 7_655 7_564 96.147(6)
As1 Zn1 Zn1 7_655 7_565 103.560(6)
As1 Zn1 Zn1 8_556 3_646 58.358(5)
As1 Zn1 Zn1 8_556 3_656 69.147(5)
As1 Zn1 Zn1 8_556 4_466 109.840(6)
As1 Zn1 Zn1 8_556 4_566 137.293(6)
As1 Zn1 Zn1 8_556 5_666 127.469(8)
As1 Zn1 Zn1 8_556 6_456 42.718(5)
As1 Zn1 Zn1 8_556 6_556 74.833(6)
As1 Zn1 Zn1 8_556 7_564 153.816(6)
As1 Zn1 Zn1 8_556 7_565 35.578(4)
Zn1 Zn1 Zn1 3_646 3_656 127.497(7)
Zn1 Zn1 Zn1 3_646 4_466 124.272(6)
Zn1 Zn1 Zn1 3_646 4_566 136.770(6)
Zn1 Zn1 Zn1 3_646 5_666 74.088(7)
Zn1 Zn1 Zn1 3_646 6_456 71.255(6)
Zn1 Zn1 Zn1 3_646 6_556 82.912(6)
Zn1 Zn1 Zn1 3_646 7_564 141.514(6)
Zn1 Zn1 Zn1 3_646 7_565 91.097(6)
Zn1 Zn1 Zn1 3_656 4_466 73.204(5)
Zn1 Zn1 Zn1 3_656 4_566 82.907(5)
Zn1 Zn1 Zn1 3_656 5_666 150.883(8)
Zn1 Zn1 Zn1 3_656 6_456 71.255(6)
Zn1 Zn1 Zn1 3_656 6_556 82.912(6)
Zn1 Zn1 Zn1 3_656 7_564 88.903(6)
Zn1 Zn1 Zn1 3_656 7_565 38.486(4)
Zn1 Zn1 Zn1 4_466 4_566 91.045(6)
Zn1 Zn1 Zn1 4_466 5_666 78.200(7)
Zn1 Zn1 Zn1 4_466 6_456 70.078(6)
Zn1 Zn1 Zn1 4_466 6_556 151.323(7)
Zn1 Zn1 Zn1 4_466 7_564 47.698(4)
Zn1 Zn1 Zn1 4_466 7_565 104.377(6)
Zn1 Zn1 Zn1 4_566 5_666 92.352(7)
Zn1 Zn1 Zn1 4_566 6_456 151.323(7)
Zn1 Zn1 Zn1 4_566 6_556 70.078(6)
Zn1 Zn1 Zn1 4_566 7_564 47.698(4)
Zn1 Zn1 Zn1 4_566 7_565 104.377(6)
Zn1 Zn1 Zn1 5_666 6_456 104.082(8)
Zn1 Zn1 Zn1 5_666 6_556 122.483(8)
Zn1 Zn1 Zn1 5_666 7_564 67.427(6)
Zn1 Zn1 Zn1 5_666 7_565 162.943(8)
Zn1 Zn1 Zn1 6_456 6_556 117.205(8)
Zn1 Zn1 Zn1 6_456 7_564 117.776(7)
Zn1 Zn1 Zn1 6_456 7_565 62.224(5)
Zn1 Zn1 Zn1 6_556 7_564 117.776(7)
Zn1 Zn1 Zn1 6_556 7_565 62.224(5)
Zn1 Zn1 Zn1 7_564 7_565 126.890(6)

loop_
_geom_bond_atom_site_label_1
_geom_bond_atom_site_label_2
_geom_bond_site_symmetry_2
_geom_bond_distance
As1 As1 5_555 2.4290(2)
As1 As1 6_455 3.6234(2)
As1 As1 6_555 3.6234(2)
As1 Zn1 2_564 2.4697(3)
As1 Zn1 3_645 2.5712(3)
As1 Zn1 4_456 2.4985(3)
As1 Zn1 5_666 3.5023(3)
As1 Zn1 6_445 3.7851(3)
As1 Zn1 7_454 3.6741(3)
As1 Zn1 7_554 2.6966(3)
As1 Zn1 8_544 3.6780(3)
Zn1 Zn1 3_646 4.0560(3)
Zn1 Zn1 3_656 4.0560(3)
Zn1 Zn1 4_466 3.9754(3)
Zn1 Zn1 4_566 3.9754(3)
Zn1 Zn1 5_666 2.7336(3)
Zn1 Zn1 6_456 3.3232(3)
Zn1 Zn1 6_556 3.3232(3)
Zn1 Zn1 7_564 4.2242(3)
Zn1 Zn1 7_565 4.2242(3)
